data_4501815
loop_
_publ_author_name
'Cheney, Miranda L.'
'Weyna, David R.'
'Shan, Ning'
'Hanna, Mazen'
'Wojtas, Lukasz'
'Zaworotko, Michael J.'

_publ_section_title
;
 Supramolecular Architectures of Meloxicam Carboxylic Acid Cocrystals, a
 Crystal Engineering Case Study
;
_journal_issue 10
_journal_name_full 'Crystal Growth &amp; Design'
_journal_page_first 4401
_journal_paper_doi 10.1021/cg100514g
_journal_volume 10
_journal_year 2010
_chemical_formula_sum 'C19 H21 N3 O8 S2'
_chemical_formula_weight 483.51
_chemical_name_systematic
;
 ?
;
_space_group_IT_number 2
_symmetry_cell_setting triclinic
_symmetry_space_group_name_Hall '-P 1'
_symmetry_space_group_name_H-M 'P -1'
_atom_sites_solution_hydrogens geom
_atom_sites_solution_primary direct
_atom_sites_solution_secondary difmap
_audit_creation_method SHELXL-97
_cell_angle_alpha 80.737(4)
_cell_angle_beta 85.464(4)
_cell_angle_gamma 70.865(4)
_cell_formula_units_Z 2
_cell_length_a 7.181(2)
_cell_length_b 8.439(3)
_cell_length_c 18.364(6)
_cell_measurement_reflns_used 2849
_cell_measurement_temperature 100(2)
_cell_measurement_theta_max 25.314
_cell_measurement_theta_min 2.249
_cell_volume 1037.3(6)
_computing_cell_refinement 'SAINT (Bruker, 2002)'
_computing_data_collection 'SMART (Bruker, 2002)'
_computing_data_reduction 'SAINT (Bruker, 2002)'
_computing_publication_material 'SHELXL-97 (Sheldrick, 1997)'
_computing_structure_refinement 'SHELXL-97 (Sheldrick, 1997)'
_computing_structure_solution 'SHELXS-97 (Sheldrick, 1990)'
_diffrn_ambient_temperature 100(2)
_diffrn_measured_fraction_theta_full 0.981
_diffrn_measured_fraction_theta_max 0.970
_diffrn_measurement_device_type 'BRUKER SMART APEX CCD'
_diffrn_measurement_method 'omega scans'
_diffrn_radiation_monochromator graphite
_diffrn_radiation_source 'fine-focus sealed tube'
_diffrn_radiation_type MoK\a
_diffrn_radiation_wavelength 0.71073
_diffrn_reflns_av_R_equivalents 0.0149
_diffrn_reflns_av_sigmaI/netI 0.0313
_diffrn_reflns_limit_h_max 6
_diffrn_reflns_limit_h_min -8
_diffrn_reflns_limit_k_max 9
_diffrn_reflns_limit_k_min -10
_diffrn_reflns_limit_l_max 21
_diffrn_reflns_limit_l_min -21
_diffrn_reflns_number 5390
_diffrn_reflns_theta_full 25.00
_diffrn_reflns_theta_max 25.38
_diffrn_reflns_theta_min 2.25
_exptl_absorpt_coefficient_mu 0.311
_exptl_absorpt_correction_T_max 0.9695
_exptl_absorpt_correction_T_min 0.8856
_exptl_absorpt_correction_type multi-scan
_exptl_absorpt_process_details 'SADABS; (Sheldrick, 2003)'
_exptl_crystal_colour colorless
_exptl_crystal_density_diffrn 1.548
_exptl_crystal_density_method 'not measured'
_exptl_crystal_description block
_exptl_crystal_F_000 504
_exptl_crystal_size_max 0.40
_exptl_crystal_size_mid 0.20
_exptl_crystal_size_min 0.10
_refine_diff_density_max 0.366
_refine_diff_density_min -0.316
_refine_diff_density_rms 0.056
_refine_ls_extinction_method none
_refine_ls_goodness_of_fit_ref 1.049
_refine_ls_hydrogen_treatment constr
_refine_ls_matrix_type full
_refine_ls_number_parameters 294
_refine_ls_number_reflns 3688
_refine_ls_number_restraints 0
_refine_ls_restrained_S_all 1.049
_refine_ls_R_factor_all 0.0377
_refine_ls_R_factor_gt 0.0338
_refine_ls_shift/su_max 0.001
_refine_ls_shift/su_mean 0.000
_refine_ls_structure_factor_coef Fsqd
_refine_ls_weighting_details 'calc w=1/[\s^2^(Fo^2^)+(0.0546P)^2^+0.3090P] where P=(Fo^2^+2Fc^2^)/3'
_refine_ls_weighting_scheme calc
_refine_ls_wR_factor_gt 0.0894
_refine_ls_wR_factor_ref 0.0924
_reflns_number_gt 3298
_reflns_number_total 3688
_reflns_threshold_expression >2sigma(I)
_cod_data_source_file cg100514g_si_002.cif
_cod_data_source_block 2_t19mc104g
_cod_original_cell_volume 1037.2(6)
_cod_original_sg_symbol_H-M P-1
_cod_database_code 4501815

loop_
_symmetry_equiv_pos_as_xyz
'x, y, z'
'-x, -y, -z'

loop_
_atom_site_label
_atom_site_type_symbol
_atom_site_fract_x
_atom_site_fract_y
_atom_site_fract_z
_atom_site_U_iso_or_equiv
_atom_site_adp_type
_atom_site_occupancy
_atom_site_symmetry_multiplicity
_atom_site_calc_flag
_atom_site_refinement_flags
C10 C 0.9752(2) 0.3852(2) 0.24304(9) 0.0151(4) Uani 1 1 d .
S1 S 0.26591(6) 0.98175(5) 0.47408(2) 0.01552(13) Uani 1 1 d .
S2 S 0.94695(6) 0.60194(5) 0.23269(2) 0.01715(13) Uani 1 1 d .
O8 O 0.46783(17) 0.66704(15) 0.43462(6) 0.0182(3) Uani 1 1 d .
O7 O 0.70160(18) 0.36381(15) 0.41674(6) 0.0187(3) Uani 1 1 d .
H7 H 0.6145 0.4348 0.4387 0.028 Uiso 1 1 calc R
O1 O 0.58376(18) 0.04696(15) 0.21011(7) 0.0203(3) Uani 1 1 d .
O6 O 1.05688(18) 0.62979(15) 0.28784(7) 0.0210(3) Uani 1 1 d .
O2 O 0.48623(17) 0.31018(15) 0.23766(6) 0.0176(3) Uani 1 1 d .
H2O H 0.4577 0.2624 0.2787 0.026 Uiso 1 1 calc R
N2 N 0.4893(2) 0.88859(18) 0.34998(8) 0.0154(3) Uani 1 1 d .
H2N H 0.5316 0.9189 0.3053 0.019 Uiso 1 1 calc R
O4 O 1.04394(19) 0.27052(16) 0.01064(7) 0.0246(3) Uani 1 1 d .
H4 H 1.0971 0.3437 0.0146 0.037 Uiso 1 1 calc R
N1 N 0.3687(2) 1.17296(18) 0.36678(8) 0.0156(3) Uani 1 1 d .
O5 O 0.9763(2) 0.66297(16) 0.15729(7) 0.0265(3) Uani 1 1 d .
N3 N 0.7128(2) 0.68001(17) 0.25517(7) 0.0167(3) Uani 1 1 d .
O3 O 0.78512(18) 0.50005(16) -0.01946(7) 0.0237(3) Uani 1 1 d .
C11 C 0.8784(2) 0.3229(2) 0.30434(9) 0.0149(4) Uani 1 1 d .
C12 C 0.7415(2) 0.4384(2) 0.35044(9) 0.0151(4) Uani 1 1 d .
C18 C 0.0717(3) 1.2703(2) 0.54160(9) 0.0180(4) Uani 1 1 d .
H18A H 0.0844 1.3816 0.5436 0.027 Uiso 1 1 calc R
H18B H 0.1191 1.1947 0.5874 0.027 Uiso 1 1 calc R
H18C H -0.0671 1.2826 0.5358 0.027 Uiso 1 1 calc R
C14 C 0.5318(2) 0.7204(2) 0.37458(9) 0.0155(4) Uani 1 1 d .
C13 C 0.6623(2) 0.6065(2) 0.32674(9) 0.0152(4) Uani 1 1 d .
C15 C 0.3839(2) 1.0151(2) 0.39064(9) 0.0143(4) Uani 1 1 d .
C17 C 0.1912(2) 1.1970(2) 0.47767(9) 0.0158(4) Uani 1 1 d .
C5 C 0.5625(2) 0.1966(2) 0.19315(9) 0.0158(4) Uani 1 1 d .
C16 C 0.2595(2) 1.2754(2) 0.41675(9) 0.0163(4) Uani 1 1 d .
H16 H 0.2337 1.3946 0.4087 0.020 Uiso 1 1 calc R
C4 C 0.6187(3) 0.2712(2) 0.11844(9) 0.0175(4) Uani 1 1 d .
H4A H 0.7126 0.3315 0.1244 0.021 Uiso 1 1 calc R
H4B H 0.4994 0.3558 0.0956 0.021 Uiso 1 1 calc R
C8 C 1.0216(3) 0.0455(2) 0.26858(10) 0.0198(4) Uani 1 1 d .
H8 H 1.0409 -0.0727 0.2778 0.024 Uiso 1 1 calc R
C1 C 0.8595(3) 0.3464(2) -0.00826(9) 0.0217(4) Uani 1 1 d .
C6 C 1.0864(2) 0.2832(2) 0.19347(9) 0.0176(4) Uani 1 1 d .
H6 H 1.1469 0.3293 0.1512 0.021 Uiso 1 1 calc R
C7 C 1.1082(3) 0.1122(2) 0.20652(10) 0.0197(4) Uani 1 1 d .
H7A H 1.1832 0.0400 0.1726 0.024 Uiso 1 1 calc R
C2 C 0.7460(3) 0.2275(3) -0.01092(10) 0.0251(4) Uani 1 1 d .
H2A H 0.8199 0.1398 -0.0418 0.030 Uiso 1 1 calc R
H2B H 0.6175 0.2907 -0.0338 0.030 Uiso 1 1 calc R
C9 C 0.9068(2) 0.1498(2) 0.31742(10) 0.0178(4) Uani 1 1 d .
H9 H 0.8475 0.1031 0.3598 0.021 Uiso 1 1 calc R
C19 C 0.5705(3) 0.7011(2) 0.19713(10) 0.0226(4) Uani 1 1 d .
H19A H 0.5712 0.5894 0.1884 0.034 Uiso 1 1 calc R
H19B H 0.6085 0.7619 0.1514 0.034 Uiso 1 1 calc R
H19C H 0.4379 0.7659 0.2133 0.034 Uiso 1 1 calc R
C3 C 0.7115(3) 0.1422(2) 0.06670(10) 0.0223(4) Uani 1 1 d .
H3A H 0.6242 0.0738 0.0641 0.027 Uiso 1 1 calc R
H3B H 0.8389 0.0647 0.0864 0.027 Uiso 1 1 calc R

loop_
_atom_site_aniso_label
_atom_site_aniso_U_11
_atom_site_aniso_U_22
_atom_site_aniso_U_33
_atom_site_aniso_U_23
_atom_site_aniso_U_13
_atom_site_aniso_U_12
C10 0.0173(8) 0.0128(9) 0.0148(8) -0.0019(7) -0.0034(7) -0.0038(7)
S1 0.0188(2) 0.0122(2) 0.0142(2) -0.00201(16) 0.00320(17) -0.00398(17)
S2 0.0238(2) 0.0119(2) 0.0145(2) -0.00200(16) 0.00545(17) -0.00532(18)
O8 0.0224(6) 0.0143(6) 0.0155(6) -0.0008(5) 0.0042(5) -0.0045(5)
O7 0.0217(7) 0.0138(6) 0.0171(6) -0.0002(5) 0.0057(5) -0.0034(5)
O1 0.0258(7) 0.0141(7) 0.0196(6) -0.0014(5) 0.0030(5) -0.0058(5)
O6 0.0249(7) 0.0182(7) 0.0227(7) -0.0061(5) 0.0041(5) -0.0103(5)
O2 0.0217(6) 0.0153(6) 0.0157(6) -0.0015(5) 0.0032(5) -0.0069(5)
N2 0.0191(7) 0.0135(7) 0.0120(7) -0.0014(5) 0.0028(6) -0.0038(6)
O4 0.0255(7) 0.0243(7) 0.0215(7) 0.0010(6) -0.0013(5) -0.0064(6)
N1 0.0175(7) 0.0133(7) 0.0151(7) -0.0020(6) 0.0002(6) -0.0039(6)
O5 0.0391(8) 0.0179(7) 0.0176(7) -0.0015(5) 0.0105(6) -0.0054(6)
N3 0.0225(8) 0.0127(7) 0.0117(7) -0.0010(6) 0.0019(6) -0.0022(6)
O3 0.0206(7) 0.0255(8) 0.0221(7) -0.0007(6) 0.0021(5) -0.0054(6)
C11 0.0157(8) 0.0133(9) 0.0149(8) -0.0022(7) -0.0031(7) -0.0029(7)
C12 0.0163(8) 0.0152(9) 0.0144(8) -0.0015(7) 0.0003(7) -0.0063(7)
C18 0.0199(9) 0.0169(9) 0.0164(9) -0.0046(7) 0.0020(7) -0.0045(7)
C14 0.0152(8) 0.0144(9) 0.0163(9) -0.0026(7) -0.0015(7) -0.0036(7)
C13 0.0185(8) 0.0138(9) 0.0125(8) -0.0013(7) 0.0005(7) -0.0047(7)
C15 0.0141(8) 0.0140(9) 0.0138(8) -0.0012(7) -0.0008(6) -0.0033(7)
C17 0.0142(8) 0.0137(9) 0.0184(9) -0.0033(7) -0.0019(7) -0.0022(7)
C5 0.0122(8) 0.0157(9) 0.0192(9) -0.0017(7) -0.0016(7) -0.0041(7)
C16 0.0182(8) 0.0118(8) 0.0181(9) -0.0033(7) -0.0007(7) -0.0028(7)
C4 0.0187(9) 0.0167(9) 0.0167(9) 0.0003(7) -0.0003(7) -0.0067(7)
C8 0.0186(9) 0.0117(9) 0.0283(10) -0.0041(7) -0.0052(7) -0.0021(7)
C1 0.0250(10) 0.0298(11) 0.0090(8) -0.0003(7) 0.0043(7) -0.0092(8)
C6 0.0170(9) 0.0185(9) 0.0158(9) -0.0038(7) -0.0020(7) -0.0029(7)
C7 0.0172(9) 0.0173(9) 0.0232(9) -0.0091(7) -0.0033(7) -0.0003(7)
C2 0.0304(10) 0.0301(11) 0.0164(9) -0.0053(8) 0.0025(8) -0.0117(9)
C9 0.0172(9) 0.0152(9) 0.0208(9) -0.0005(7) -0.0027(7) -0.0056(7)
C19 0.0318(10) 0.0166(9) 0.0170(9) -0.0020(7) -0.0049(8) -0.0038(8)
C3 0.0288(10) 0.0199(10) 0.0191(9) -0.0029(7) 0.0036(8) -0.0100(8)

loop_
_atom_type_symbol
_atom_type_description
_atom_type_scat_dispersion_real
_atom_type_scat_dispersion_imag
_atom_type_scat_source
C C 0.0033 0.0016 'International Tables Vol C Tables 4.2.6.8 and 6.1.1.4'
H H 0.0000 0.0000 'International Tables Vol C Tables 4.2.6.8 and 6.1.1.4'
N N 0.0061 0.0033 'International Tables Vol C Tables 4.2.6.8 and 6.1.1.4'
O O 0.0106 0.0060 'International Tables Vol C Tables 4.2.6.8 and 6.1.1.4'
S S 0.1246 0.1234 'International Tables Vol C Tables 4.2.6.8 and 6.1.1.4'

loop_
_geom_angle_atom_site_label_1
_geom_angle_atom_site_label_2
_geom_angle_atom_site_label_3
_geom_angle
C6 C10 C11 122.24(16)
C6 C10 S2 121.66(14)
C11 C10 S2 116.09(13)
C15 S1 C17 89.31(8)
O5 S2 O6 119.71(8)
O5 S2 N3 108.68(8)
O6 S2 N3 107.44(8)
O5 S2 C10 109.94(8)
O6 S2 C10 108.63(8)
N3 S2 C10 100.75(8)
C12 O7 H7 109.5
C5 O2 H2O 109.5
C14 N2 C15 124.13(15)
C14 N2 H2N 117.9
C15 N2 H2N 117.9
C1 O4 H4 109.5
C15 N1 C16 110.04(15)
C13 N3 C19 114.60(14)
C13 N3 S2 113.05(11)
C19 N3 S2 116.46(12)
C9 C11 C10 118.10(16)
C9 C11 C12 121.15(16)
C10 C11 C12 120.64(15)
O7 C12 C13 123.56(16)
O7 C12 C11 114.27(14)
C13 C12 C11 122.17(16)
C17 C18 H18A 109.5
C17 C18 H18B 109.5
H18A C18 H18B 109.5
C17 C18 H18C 109.5
H18A C18 H18C 109.5
H18B C18 H18C 109.5
O8 C14 N2 122.12(15)
O8 C14 C13 121.97(16)
N2 C14 C13 115.90(15)
C12 C13 N3 121.05(15)
C12 C13 C14 121.25(16)
N3 C13 C14 117.61(14)
N1 C15 N2 120.44(15)
N1 C15 S1 115.04(13)
N2 C15 S1 124.51(13)
C16 C17 C18 129.44(16)
C16 C17 S1 109.32(13)
C18 C17 S1 121.24(13)
O1 C5 O2 123.83(16)
O1 C5 C4 123.12(16)
O2 C5 C4 113.04(15)
C17 C16 N1 116.28(16)
C17 C16 H16 121.9
N1 C16 H16 121.9
C5 C4 C3 114.04(15)
C5 C4 H4A 108.7
C3 C4 H4A 108.7
C5 C4 H4B 108.7
C3 C4 H4B 108.7
H4A C4 H4B 107.6
C7 C8 C9 120.53(17)
C7 C8 H8 119.7
C9 C8 H8 119.7
O3 C1 O4 123.17(17)
O3 C1 C2 122.85(17)
O4 C1 C2 113.90(17)
C10 C6 C7 118.55(17)
C10 C6 H6 120.7
C7 C6 H6 120.7
C6 C7 C8 120.46(16)
C6 C7 H7A 119.8
C8 C7 H7A 119.8
C1 C2 C3 110.83(15)
C1 C2 H2A 109.5
C3 C2 H2A 109.5
C1 C2 H2B 109.5
C3 C2 H2B 109.5
H2A C2 H2B 108.1
C8 C9 C11 119.99(17)
C8 C9 H9 120.0
C11 C9 H9 120.0
N3 C19 H19A 109.5
N3 C19 H19B 109.5
H19A C19 H19B 109.5
N3 C19 H19C 109.5
H19A C19 H19C 109.5
H19B C19 H19C 109.5
C4 C3 C2 111.56(15)
C4 C3 H3A 109.3
C2 C3 H3A 109.3
C4 C3 H3B 109.3
C2 C3 H3B 109.3
H3A C3 H3B 108.0

loop_
_geom_bond_atom_site_label_1
_geom_bond_atom_site_label_2
_geom_bond_distance
C10 C6 1.376(2)
C10 C11 1.397(2)
C10 S2 1.7528(18)
S1 C15 1.7195(17)
S1 C17 1.7283(18)
S2 O5 1.4220(14)
S2 O6 1.4244(13)
S2 N3 1.6380(15)
O8 C14 1.235(2)
O7 C12 1.333(2)
O7 H7 0.8400
O1 C5 1.213(2)
O2 C5 1.313(2)
O2 H2O 0.8400
N2 C14 1.358(2)
N2 C15 1.382(2)
N2 H2N 0.8800
O4 C1 1.315(2)
O4 H4 0.8400
N1 C15 1.305(2)
N1 C16 1.379(2)
N3 C13 1.433(2)
N3 C19 1.485(2)
O3 C1 1.219(2)
C11 C9 1.390(2)
C11 C12 1.463(2)
C12 C13 1.356(2)
C18 C17 1.491(2)
C18 H18A 0.9800
C18 H18B 0.9800
C18 H18C 0.9800
C14 C13 1.457(2)
C17 C16 1.348(2)
C5 C4 1.497(2)
C16 H16 0.9500
C4 C3 1.513(2)
C4 H4A 0.9900
C4 H4B 0.9900
C8 C7 1.383(3)
C8 C9 1.386(3)
C8 H8 0.9500
C1 C2 1.494(3)
C6 C7 1.382(3)
C6 H6 0.9500
C7 H7A 0.9500
C2 C3 1.530(3)
C2 H2A 0.9900
C2 H2B 0.9900
C9 H9 0.9500
C19 H19A 0.9800
C19 H19B 0.9800
C19 H19C 0.9800
C3 H3A 0.9900
C3 H3B 0.9900

loop_
_geom_hbond_atom_site_label_D
_geom_hbond_atom_site_label_H
_geom_hbond_atom_site_label_A
_geom_hbond_distance_DH
_geom_hbond_distance_HA
_geom_hbond_distance_DA
_geom_hbond_angle_DHA
_geom_hbond_site_symmetry_A
O7 H7 O8 0.84 2.44 2.9073(18) 115.6 2_666
O2 H2O N1 0.84 1.83 2.6675(19) 174.0 1_545
N2 H2N O1 0.88 1.98 2.838(2) 165.0 1_565
O4 H4 O3 0.84 1.80 2.641(2) 177.8 2_765
O7 H7 O8 0.84 1.89 2.6156(17) 144.1 .

loop_
_cod_related_entry_id
_cod_related_entry_database
_cod_related_entry_code
1 ChemSpider 30661351
